data_7234619
loop_
_publ_author_name
'Masood Ayoub Kaloo'
'Adiki Raja Sekhar'
'R. V. Ramana Reddy'
'Ramya Sunder Raman'
'Jeyaraman Sankar'

_publ_section_title
;
 A facile and visual approach for the detection of trace level ammonia
 vapours under ambient conditions
;
_journal_name_full 'Journal of Materials Chemistry C'
_journal_page_first 2452
_journal_page_last 2456
_journal_paper_doi 10.1039/C6TC00426A
_journal_volume 4
_journal_year 2016
_chemical_formula_moiety 'C15 H6 B Br F7 N3'
_chemical_formula_sum 'C15 H6 B Br F7 N3'
_chemical_formula_weight 451.95
_chemical_name_common Amino-BODIPY
_chemical_name_systematic Ammonia-BODIPY
_chemical_properties_physical Photo-sensitive
_space_group_crystal_system orthorhombic
_space_group_IT_number 61
_space_group_name_Hall '-P 2ac 2ab'
_space_group_name_H-M_alt 'P b c a'
_atom_sites_solution_hydrogens geom
_atom_sites_solution_primary direct
_atom_sites_solution_secondary difmap
_cell_angle_alpha 90.00
_cell_angle_beta 90.00
_cell_angle_gamma 90.00
_cell_formula_units_Z 8
_cell_length_a 6.2039(4)
_cell_length_b 12.3689(10)
_cell_length_c 42.218(4)
_cell_measurement_reflns_used 6466
_cell_measurement_temperature 293(2)
_cell_measurement_theta_max 24.19
_cell_measurement_theta_min 2.89
_cell_volume 3239.6(5)
_computing_cell_refinement 'Bruker SAINT'
_computing_data_collection 'Bruker APEX2'
_computing_data_reduction 'Bruker SAINT'
_computing_molecular_graphics 'Bruker SHELXTL'
_computing_publication_material 'Bruker SHELXTL'
_computing_structure_refinement 'SHELXL-2014 (Sheldrick 2014)'
_computing_structure_solution 'SHELXS-97 (Sheldrick 2008)'
_diffrn_ambient_temperature 293(2)
_diffrn_measured_fraction_theta_full 0.998
_diffrn_measured_fraction_theta_max 0.998
_diffrn_measurement_device_type 'Bruker APEX-II CCD'
_diffrn_measurement_method '\f and \w scans'
_diffrn_radiation_monochromator graphite
_diffrn_radiation_source 'fine-focus sealed tube'
_diffrn_radiation_type MoK\a
_diffrn_radiation_wavelength 0.71073
_diffrn_reflns_av_R_equivalents 0.0600
_diffrn_reflns_av_sigmaI/netI 0.0422
_diffrn_reflns_limit_h_max 7
_diffrn_reflns_limit_h_min -8
_diffrn_reflns_limit_k_max 16
_diffrn_reflns_limit_k_min -16
_diffrn_reflns_limit_l_max 7
_diffrn_reflns_limit_l_min -55
_diffrn_reflns_number 13931
_diffrn_reflns_theta_full 27.91
_diffrn_reflns_theta_max 27.91
_diffrn_reflns_theta_min 2.89
_exptl_absorpt_coefficient_mu 2.618
_exptl_absorpt_correction_T_max 0.370
_exptl_absorpt_correction_T_min 0.253
_exptl_absorpt_correction_type multi-scan
_exptl_absorpt_process_details SADABS
_exptl_crystal_colour Red
_exptl_crystal_density_diffrn 1.853
_exptl_crystal_density_method 'not measured'
_exptl_crystal_description Block
_exptl_crystal_F_000 1760
_exptl_crystal_preparation Luminescent
_exptl_crystal_size_max 0.54
_exptl_crystal_size_mid 0.46
_exptl_crystal_size_min 0.38
_refine_diff_density_max 0.461
_refine_diff_density_min -0.477
_refine_diff_density_rms 0.080
_refine_ls_extinction_method none
_refine_ls_goodness_of_fit_ref 1.020
_refine_ls_hydrogen_treatment mixed
_refine_ls_matrix_type full
_refine_ls_number_parameters 244
_refine_ls_number_reflns 3860
_refine_ls_number_restraints 0
_refine_ls_restrained_S_all 1.020
_refine_ls_R_factor_all 0.0994
_refine_ls_R_factor_gt 0.0507
_refine_ls_shift/su_max 0.000
_refine_ls_shift/su_mean 0.000
_refine_ls_structure_factor_coef Fsqd
_refine_ls_weighting_details 'calc w=1/[\s^2^(Fo^2^)+(0.0509P)^2^+4.6959P] where P=(Fo^2^+2Fc^2^)/3'
_refine_ls_weighting_scheme calc
_refine_ls_wR_factor_gt 0.1089
_refine_ls_wR_factor_ref 0.1276
_reflns_number_gt 2393
_reflns_number_total 3860
_reflns_threshold_expression >2sigma(I)
_cod_data_source_file J-Mater-Chem-C-2016-4-2452.cif
_cod_data_source_block platon
_cod_depositor_comments
;
The following automatic conversions were performed:

data item '_exptl_absorpt_correction_type' value 'Multi-scan' was
changed to 'multi-scan' in accordance with the built-in table derived
from the CIF Core dictionary named 'cif_core.dic' version 2.4.5 last
updated on 2014-11-21.

Automatic conversion script
Id: cif_fix_values 6909 2019-04-08 15:41:33Z antanas 
;
_cod_database_code 7234619

loop_
_symmetry_equiv_pos_as_xyz
'x, y, z'
'-x+1/2, -y, z+1/2'
'x+1/2, -y+1/2, -z'
'-x, y+1/2, -z+1/2'
'-x, -y, -z'
'x-1/2, y, -z-1/2'
'-x-1/2, y-1/2, z'
'x, -y-1/2, z-1/2'

loop_
_atom_site_label
_atom_site_type_symbol
_atom_site_fract_x
_atom_site_fract_y
_atom_site_fract_z
_atom_site_U_iso_or_equiv
_atom_site_adp_type
_atom_site_occupancy
_atom_site_symmetry_multiplicity
_atom_site_calc_flag
_atom_site_refinement_flags
_atom_site_disorder_assembly
_atom_site_disorder_group
Br1 Br 0.09286(7) 0.24993(3) 0.030690(9) 0.05125(16) Uani 1 1 d . . .
F22 F 0.3838(6) 0.6008(2) 0.16198(7) 0.0958(11) Uani 1 1 d . . .
F23 F 0.3991(7) 0.6010(3) 0.22558(8) 0.1224(15) Uani 1 1 d . . .
F24 F 0.5539(6) 0.4275(4) 0.25697(6) 0.1159(14) Uani 1 1 d . . .
F25 F 0.6966(8) 0.2532(3) 0.22407(7) 0.1253(16) Uani 1 1 d . . .
F26 F 0.6875(6) 0.2536(2) 0.16058(7) 0.0868(10) Uani 1 1 d . . .
F35 F 0.5902(4) 0.3325(2) 0.03574(6) 0.0719(8) Uani 1 1 d . . .
F36 F 0.3758(4) 0.4783(2) 0.03285(5) 0.0637(7) Uani 1 1 d . . .
N7 N 0.3338(4) 0.3590(2) 0.07744(6) 0.0313(6) Uani 1 1 d . . .
N8 N 0.6535(4) 0.4770(2) 0.07238(6) 0.0318(6) Uani 1 1 d . . .
N9 N 0.8533(5) 0.5517(3) 0.03020(7) 0.0442(8) Uani 1 1 d . . .
H9A H 0.7669 0.5248 0.0164 0.053 Uiso 1 1 calc R . .
H9B H 0.9622 0.5896 0.0242 0.053 Uiso 1 1 calc R . .
C43 C 0.6712(6) 0.4779(3) 0.10564(7) 0.0335(8) Uani 1 1 d . . .
C57 C 0.3495(6) 0.3685(3) 0.11019(8) 0.0338(8) Uani 1 1 d . . .
C67 C 0.8189(6) 0.5349(3) 0.06072(8) 0.0360(8) Uani 1 1 d . . .
C73 C 0.5384(6) 0.4289(3) 0.15921(8) 0.0394(8) Uani 1 1 d . . .
C77 C 0.0597(6) 0.2666(3) 0.09932(9) 0.0460(10) Uani 1 1 d . . .
H77 H -0.0631 0.2241 0.1014 0.055 Uiso 1 1 calc R . .
C83 C 0.8612(6) 0.5397(3) 0.11351(9) 0.0392(8) Uani 1 1 d . . .
H83 H 0.9130 0.5532 0.1338 0.047 Uiso 1 1 calc R . .
C97 C 0.5228(6) 0.4268(3) 0.12401(7) 0.0335(8) Uani 1 1 d . . .
C118 C 0.1799(6) 0.3127(3) 0.12375(9) 0.0445(9) Uani 1 1 d . . .
H118 H 0.1511 0.3069 0.1453 0.053 Uiso 1 1 calc R . .
C131 C 0.1586(6) 0.2965(3) 0.07162(8) 0.0365(8) Uani 1 1 d . . .
C132 C 0.6152(7) 0.3411(4) 0.17612(9) 0.0544(11) Uani 1 1 d . . .
C149 C 0.4663(8) 0.5154(3) 0.17678(9) 0.0556(11) Uani 1 1 d . . .
C158 C 0.9495(6) 0.5742(3) 0.08653(9) 0.0433(9) Uani 1 1 d . . .
H158 H 1.0733 0.6161 0.0847 0.052 Uiso 1 1 calc R . .
C162 C 0.4737(9) 0.5148(5) 0.20980(11) 0.0726(15) Uani 1 1 d . . .
C187 C 0.5484(9) 0.4277(5) 0.22499(10) 0.0715(15) Uani 1 1 d . . .
C202 C 0.6212(8) 0.3400(5) 0.20883(11) 0.0729(15) Uani 1 1 d . . .
B6 B 0.4871(6) 0.4107(3) 0.05317(9) 0.0355(9) Uani 1 1 d . . .

loop_
_atom_site_aniso_label
_atom_site_aniso_U_11
_atom_site_aniso_U_22
_atom_site_aniso_U_33
_atom_site_aniso_U_23
_atom_site_aniso_U_13
_atom_site_aniso_U_12
Br1 0.0561(3) 0.0492(2) 0.0485(2) -0.00354(19) -0.01229(18) -0.0118(2)
F22 0.164(3) 0.0504(16) 0.0726(19) -0.0020(14) 0.019(2) 0.0295(19)
F23 0.176(4) 0.116(3) 0.075(2) -0.056(2) 0.037(2) -0.013(3)
F24 0.111(3) 0.211(4) 0.0254(14) 0.0018(18) -0.0006(14) -0.035(3)
F25 0.144(4) 0.162(4) 0.070(2) 0.068(2) -0.005(2) 0.031(3)
F26 0.124(3) 0.0656(18) 0.0707(18) 0.0163(14) 0.0089(18) 0.0380(18)
F35 0.0531(15) 0.095(2) 0.0676(16) -0.0480(15) 0.0193(12) -0.0119(14)
F36 0.0615(16) 0.0767(18) 0.0529(14) 0.0318(12) -0.0234(12) -0.0280(13)
N7 0.0342(15) 0.0299(14) 0.0298(14) 0.0021(11) -0.0001(12) -0.0023(12)
N8 0.0313(15) 0.0347(15) 0.0294(14) 0.0007(12) 0.0022(12) -0.0020(13)
N9 0.0383(17) 0.060(2) 0.0345(16) 0.0091(14) 0.0070(13) -0.0084(15)
C43 0.0379(18) 0.0352(19) 0.0274(17) 0.0013(14) 0.0000(15) 0.0000(15)
C57 0.0383(19) 0.0320(18) 0.0310(17) 0.0051(14) 0.0033(15) -0.0022(15)
C67 0.0323(18) 0.0355(19) 0.040(2) 0.0044(16) 0.0023(16) 0.0022(16)
C73 0.047(2) 0.040(2) 0.0310(18) 0.0020(16) 0.0028(16) -0.0059(17)
C77 0.043(2) 0.044(2) 0.051(2) 0.0038(18) 0.0070(18) -0.0149(17)
C83 0.041(2) 0.039(2) 0.0378(19) 0.0011(16) -0.0070(16) -0.0048(17)
C97 0.042(2) 0.0317(18) 0.0267(16) 0.0018(14) -0.0008(15) 0.0016(16)
C118 0.052(2) 0.044(2) 0.037(2) 0.0034(17) 0.0090(18) -0.0050(19)
C131 0.0387(19) 0.0324(18) 0.0385(19) -0.0010(16) -0.0032(16) -0.0037(16)
C132 0.063(3) 0.060(3) 0.040(2) 0.011(2) 0.0002(19) 0.005(2)
C149 0.080(3) 0.047(2) 0.040(2) -0.0046(19) 0.009(2) -0.007(2)
C158 0.037(2) 0.042(2) 0.051(2) 0.0034(18) -0.0021(17) -0.0100(17)
C162 0.089(4) 0.085(4) 0.044(3) -0.029(3) 0.016(3) -0.020(3)
C187 0.071(3) 0.118(5) 0.026(2) 0.002(3) 0.000(2) -0.023(3)
C202 0.071(3) 0.103(4) 0.045(3) 0.034(3) -0.006(2) 0.001(3)
B6 0.033(2) 0.046(2) 0.0277(19) 0.0004(17) 0.0011(16) -0.0059(19)

loop_
_atom_type_symbol
_atom_type_description
_atom_type_scat_dispersion_real
_atom_type_scat_dispersion_imag
_atom_type_scat_source
C C 0.0033 0.0016 'International Tables Vol C Tables 4.2.6.8 and 6.1.1.4'
B B 0.0013 0.0007 'International Tables Vol C Tables 4.2.6.8 and 6.1.1.4'
Br Br -0.2901 2.4595 'International Tables Vol C Tables 4.2.6.8 and 6.1.1.4'
F F 0.0171 0.0103 'International Tables Vol C Tables 4.2.6.8 and 6.1.1.4'
N N 0.0061 0.0033 'International Tables Vol C Tables 4.2.6.8 and 6.1.1.4'
H H 0.0000 0.0000 'International Tables Vol C Tables 4.2.6.8 and 6.1.1.4'

loop_
_geom_angle_atom_site_label_1
_geom_angle_atom_site_label_2
_geom_angle_atom_site_label_3
_geom_angle
_geom_angle_site_symmetry_1
_geom_angle_site_symmetry_3
C131 N7 C57 106.5(3) . .
C131 N7 B6 127.7(3) . .
C57 N7 B6 125.7(3) . .
C67 N8 C43 107.5(3) . .
C67 N8 B6 126.8(3) . .
C43 N8 B6 125.3(3) . .
C67 N9 H9A 120.0 . .
C67 N9 H9B 120.0 . .
H9A N9 H9B 120.0 . .
C97 C43 N8 120.8(3) . .
C97 C43 C83 131.9(3) . .
N8 C43 C83 107.3(3) . .
C118 C57 N7 108.5(3) . .
C118 C57 C97 131.3(3) . .
N7 C57 C97 120.3(3) . .
N9 C67 N8 124.3(3) . .
N9 C67 C158 126.3(3) . .
N8 C67 C158 109.4(3) . .
C149 C73 C132 116.4(4) . .
C149 C73 C97 122.0(3) . .
C132 C73 C97 121.5(3) . .
C131 C77 C118 106.4(3) . .
C131 C77 H77 126.8 . .
C118 C77 H77 126.8 . .
C158 C83 C43 107.9(3) . .
C158 C83 H83 126.0 . .
C43 C83 H83 126.0 . .
C43 C97 C57 121.0(3) . .
C43 C97 C73 121.1(3) . .
C57 C97 C73 117.9(3) . .
C57 C118 C77 107.7(3) . .
C57 C118 H118 126.1 . .
C77 C118 H118 126.1 . .
N7 C131 C77 111.0(3) . .
N7 C131 Br1 121.3(3) . .
C77 C131 Br1 127.5(3) . .
F26 C132 C202 118.1(4) . .
F26 C132 C73 119.7(3) . .
C202 C132 C73 122.2(4) . .
F22 C149 C73 119.3(4) . .
F22 C149 C162 119.1(4) . .
C73 C149 C162 121.6(4) . .
C83 C158 C67 107.9(3) . .
C83 C158 H158 126.1 . .
C67 C158 H158 126.1 . .
C187 C162 F23 121.5(5) . .
C187 C162 C149 119.6(5) . .
F23 C162 C149 118.8(5) . .
C162 C187 F24 119.3(5) . .
C162 C187 C202 121.2(4) . .
F24 C187 C202 119.5(5) . .
F25 C202 C187 121.1(5) . .
F25 C202 C132 119.9(5) . .
C187 C202 C132 119.0(5) . .
F35 B6 F36 109.0(3) . .
F35 B6 N7 110.6(3) . .
F36 B6 N7 110.8(3) . .
F35 B6 N8 110.1(3) . .
F36 B6 N8 109.7(3) . .
N7 B6 N8 106.5(3) . .

loop_
_geom_bond_atom_site_label_1
_geom_bond_atom_site_label_2
_geom_bond_distance
_geom_bond_site_symmetry_2
Br1 C131 1.867(3) .
F22 C149 1.330(5) .
F23 C162 1.339(6) .
F24 C187 1.351(5) .
F25 C202 1.336(6) .
F26 C132 1.342(5) .
F35 B6 1.373(5) .
F36 B6 1.383(5) .
N7 C131 1.356(4) .
N7 C57 1.391(4) .
N7 B6 1.538(5) .
N8 C67 1.345(4) .
N8 C43 1.409(4) .
N8 B6 1.548(5) .
N9 C67 1.322(4) .
N9 H9A 0.8600 .
N9 H9B 0.8600 .
C43 C97 1.359(5) .
C43 C83 1.444(5) .
C57 C118 1.382(5) .
C57 C97 1.420(5) .
C67 C158 1.442(5) .
C73 C149 1.376(5) .
C73 C132 1.384(5) .
C73 C97 1.490(5) .
C77 C131 1.371(5) .
C77 C118 1.394(5) .
C77 H77 0.9300 .
C83 C158 1.334(5) .
C83 H83 0.9300 .
C118 H118 0.9300 .
C132 C202 1.382(6) .
C149 C162 1.395(6) .
C158 H158 0.9300 .
C162 C187 1.337(8) .
C187 C202 1.359(8) .

loop_
_geom_torsion_atom_site_label_1
_geom_torsion_atom_site_label_2
_geom_torsion_atom_site_label_3
_geom_torsion_atom_site_label_4
_geom_torsion
_geom_torsion_site_symmetry_1
_geom_torsion_site_symmetry_2
_geom_torsion_site_symmetry_3
_geom_torsion_site_symmetry_4
C67 N8 C43 C97 178.9(3) . . . .
B6 N8 C43 C97 -7.0(5) . . . .
C67 N8 C43 C83 -0.6(4) . . . .
B6 N8 C43 C83 173.4(3) . . . .
C131 N7 C57 C118 -1.1(4) . . . .
B6 N7 C57 C118 178.7(3) . . . .
C131 N7 C57 C97 177.9(3) . . . .
B6 N7 C57 C97 -2.3(5) . . . .
C43 N8 C67 N9 -179.8(3) . . . .
B6 N8 C67 N9 6.3(6) . . . .
C43 N8 C67 C158 0.4(4) . . . .
B6 N8 C67 C158 -173.4(3) . . . .
C97 C43 C83 C158 -178.9(4) . . . .
N8 C43 C83 C158 0.5(4) . . . .
N8 C43 C97 C57 1.9(5) . . . .
C83 C43 C97 C57 -178.7(4) . . . .
N8 C43 C97 C73 -179.0(3) . . . .
C83 C43 C97 C73 0.4(6) . . . .
C118 C57 C97 C43 -178.7(4) . . . .
N7 C57 C97 C43 2.6(5) . . . .
C118 C57 C97 C73 2.2(6) . . . .
N7 C57 C97 C73 -176.6(3) . . . .
C149 C73 C97 C43 81.5(5) . . . .
C132 C73 C97 C43 -102.3(4) . . . .
C149 C73 C97 C57 -99.4(4) . . . .
C132 C73 C97 C57 76.9(5) . . . .
N7 C57 C118 C77 1.0(4) . . . .
C97 C57 C118 C77 -177.8(4) . . . .
C131 C77 C118 C57 -0.5(4) . . . .
C57 N7 C131 C77 0.8(4) . . . .
B6 N7 C131 C77 -179.0(3) . . . .
C57 N7 C131 Br1 -173.2(2) . . . .
B6 N7 C131 Br1 7.0(5) . . . .
C118 C77 C131 N7 -0.2(4) . . . .
C118 C77 C131 Br1 173.4(3) . . . .
C149 C73 C132 F26 179.8(4) . . . .
C97 C73 C132 F26 3.3(6) . . . .
C149 C73 C132 C202 -0.4(7) . . . .
C97 C73 C132 C202 -176.9(4) . . . .
C132 C73 C149 F22 -177.8(4) . . . .
C97 C73 C149 F22 -1.3(6) . . . .
C132 C73 C149 C162 1.0(7) . . . .
C97 C73 C149 C162 177.4(4) . . . .
C43 C83 C158 C67 -0.3(4) . . . .
N9 C67 C158 C83 -179.9(4) . . . .
N8 C67 C158 C83 -0.1(4) . . . .
F22 C149 C162 C187 177.4(5) . . . .
C73 C149 C162 C187 -1.4(8) . . . .
F22 C149 C162 F23 -0.6(7) . . . .
C73 C149 C162 F23 -179.3(4) . . . .
F23 C162 C187 F24 -1.7(8) . . . .
C149 C162 C187 F24 -179.6(5) . . . .
F23 C162 C187 C202 179.1(5) . . . .
C149 C162 C187 C202 1.2(8) . . . .
C162 C187 C202 F25 179.7(5) . . . .
F24 C187 C202 F25 0.5(8) . . . .
C162 C187 C202 C132 -0.7(8) . . . .
F24 C187 C202 C132 -179.9(4) . . . .
F26 C132 C202 F25 -0.3(7) . . . .
C73 C132 C202 F25 179.9(4) . . . .
F26 C132 C202 C187 -179.9(5) . . . .
C73 C132 C202 C187 0.3(8) . . . .
C131 N7 B6 F35 -62.6(5) . . . .
C57 N7 B6 F35 117.7(4) . . . .
C131 N7 B6 F36 58.5(5) . . . .
C57 N7 B6 F36 -121.2(4) . . . .
C131 N7 B6 N8 177.8(3) . . . .
C57 N7 B6 N8 -1.9(5) . . . .
C67 N8 B6 F35 59.4(5) . . . .
C43 N8 B6 F35 -113.4(4) . . . .
C67 N8 B6 F36 -60.6(5) . . . .
C43 N8 B6 F36 126.6(3) . . . .
C67 N8 B6 N7 179.4(3) . . . .
C43 N8 B6 N7 6.6(5) . . . .
